data_7005926
loop_
_publ_author_name
'Patel, Rina'
'Weller, Mark T.'
'Price, Daniel J.'

_publ_section_title
;
 Topological ferrimagnetism and superparamagnetic-like behaviour in a
 disordered homometallic coordination network.
;
_journal_issue 36
_journal_name_full 'Dalton transactions (Cambridge, England : 2003)'
_journal_page_first 4034
_journal_page_last 4039
_journal_paper_doi 10.1039/b706829h
_journal_year 2007
_chemical_formula_moiety 'C6 H9 Cl1 Co2 N12'
_chemical_formula_sum 'C6 H9 Cl Co2 N12'
_chemical_formula_weight 402.54
_chemical_melting_point ?
_chemical_name_common
;
catena-((tris(mu$3!-3-amino-1,2,4-triazolato-N$1!,N$2!,N$4!))-
chloro dicobalt(ii))
;
_chemical_name_systematic
;
catena-((tris(\m^3^-3-amino-1,2,4-triazolato-N^1^,N^2^,N^4^))-
chloro dicobalt(II))
;
_space_group_IT_number 194
_symmetry_cell_setting hexagonal
_symmetry_space_group_name_Hall '-P 6c 2c'
_symmetry_space_group_name_H-M 'P 63/m m c'
_atom_sites_solution_hydrogens geom
_atom_sites_solution_primary direct
_atom_sites_solution_secondary difmap
_audit_creation_method SHELXL-97
_cell_angle_alpha 90.00
_cell_angle_beta 90.00
_cell_angle_gamma 120.00
_cell_formula_units_Z 2
_cell_length_a 9.9655(7)
_cell_length_b 9.9655(7)
_cell_length_c 7.7523(7)
_cell_measurement_reflns_used 94
_cell_measurement_temperature 120(2)
_cell_measurement_theta_max 27.40
_cell_measurement_theta_min 7.86
_cell_volume 666.74(9)
_computing_cell_refinement 'DENZO (Otwinoski & Minor, 1997)'
_computing_data_collection 'COLLECT (Hooft, 1988)'
_computing_data_reduction 'DENZO and COLLECT'
_computing_molecular_graphics 'DIAMOND (Brandenburg, 1999)'
_computing_publication_material 'WINGX (Farrugia, 1999)'
_computing_structure_refinement 'SHELXL-97 (Sheldrick, 1997)'
_computing_structure_solution 'SHELXS-97 (Sheldrick, 1997)'
_diffrn_ambient_temperature 120(2)
_diffrn_measured_fraction_theta_full 0.997
_diffrn_measured_fraction_theta_max 0.997
_diffrn_measurement_device_type 'Nonius KappaCCD diffractometer'
_diffrn_measurement_method '\f and \w scans'
_diffrn_radiation_monochromator graphite
_diffrn_radiation_source 'rotating anode'
_diffrn_radiation_type MoK\a
_diffrn_radiation_wavelength 0.71073
_diffrn_reflns_av_R_equivalents 0.1103
_diffrn_reflns_av_sigmaI/netI 0.0514
_diffrn_reflns_limit_h_max 12
_diffrn_reflns_limit_h_min -10
_diffrn_reflns_limit_k_max 8
_diffrn_reflns_limit_k_min -12
_diffrn_reflns_limit_l_max 8
_diffrn_reflns_limit_l_min -10
_diffrn_reflns_number 4634
_diffrn_reflns_theta_full 27.40
_diffrn_reflns_theta_max 27.40
_diffrn_reflns_theta_min 3.53
_exptl_absorpt_coefficient_mu 2.702
_exptl_absorpt_correction_type none
_exptl_crystal_colour blue
_exptl_crystal_density_diffrn 2.005
_exptl_crystal_density_method 'not measured'
_exptl_crystal_description prism
_exptl_crystal_F_000 400
_exptl_crystal_size_max 0.10
_exptl_crystal_size_mid 0.03
_exptl_crystal_size_min 0.03
_refine_diff_density_max 0.592
_refine_diff_density_min -0.533
_refine_diff_density_rms 0.117
_refine_ls_extinction_method none
_refine_ls_goodness_of_fit_ref 1.257
_refine_ls_hydrogen_treatment constr
_refine_ls_matrix_type full
_refine_ls_number_parameters 31
_refine_ls_number_reflns 320
_refine_ls_number_restraints 0
_refine_ls_restrained_S_all 1.257
_refine_ls_R_factor_all 0.0904
_refine_ls_R_factor_gt 0.0722
_refine_ls_shift/su_max 0.000
_refine_ls_shift/su_mean 0.000
_refine_ls_structure_factor_coef Fsqd
_refine_ls_weighting_details 'calc w=1/[\s^2^(Fo^2^)+(0.0000P)^2^+5.2804P] where P=(Fo^2^+2Fc^2^)/3'
_refine_ls_weighting_scheme calc
_refine_ls_wR_factor_gt 0.1357
_refine_ls_wR_factor_ref 0.1410
_reflns_number_gt 264
_reflns_number_total 320
_reflns_threshold_expression 4sigma(I)
_cod_data_source_file b706829h.txt
_cod_data_source_block coamtrz
_cod_depositor_comments
;
The following automatic conversions were performed:
'_symmetry_cell_setting' value 'Hexagonal' changed to 'hexagonal'
according to '/home/saulius/struct/CIF-dictionaries/cif_core.dic'
dictionary named 'cif_core.dic' version 2.4.1 from 2010-06-29.

Automatic conversion script
Id: cif_fix_enum 1527 2010-12-29 10:47:43Z saulius 

The following automatic conversions were performed:

'_chemical_melting_point' value 'not available' was changed to '?' -
the value is undefined or not given.

Automatic conversion script
Id: cif_fix_values 1646 2011-03-28 12:23:43Z adriana 
;
_cod_original_sg_symbol_H-M P63/mmc
_cod_original_formula_sum 'C6 H9 Cl1 Co2 N12'
_cod_database_code 7005926

loop_
_symmetry_equiv_pos_as_xyz
'x, y, z'
'-x, -y, z+1/2'
'-y, -x, -z+1/2'
'y, x, -z'
'x-y, -y, -z'
'-x+y, y, -z+1/2'
'x, x-y, -z+1/2'
'-x, -x+y, -z'
'-y, x-y, z'
'y, -x+y, z+1/2'
'x-y, x, z+1/2'
'-x+y, -x, z'
'-x, -y, -z'
'x, y, -z-1/2'
'y, x, z-1/2'
'-y, -x, z'
'-x+y, y, z'
'x-y, -y, z-1/2'
'-x, -x+y, z-1/2'
'x, x-y, z'
'y, -x+y, -z'
'-y, x-y, -z-1/2'
'-x+y, -x, -z-1/2'
'x-y, x, -z'

loop_
_atom_site_label
_atom_site_type_symbol
_atom_site_fract_x
_atom_site_fract_y
_atom_site_fract_z
_atom_site_U_iso_or_equiv
_atom_site_adp_type
_atom_site_occupancy
_atom_site_symmetry_multiplicity
_atom_site_calc_flag
_atom_site_refinement_flags
_atom_site_disorder_assembly
_atom_site_disorder_group
Co1 Co 0.0000 0.0000 0.0000 0.0204(7) Uani 1 12 d S . .
Co2 Co -0.3333 -0.6667 0.1603(4) 0.0205(8) Uani 0.50 6 d SP . .
Cl1 Cl -0.3333 -0.6667 -0.1350(8) 0.0339(17) Uani 0.50 6 d SP . .
N1 N -0.1000(4) -0.2000(7) 0.1602(7) 0.0266(15) Uani 1 2 d S . .
C1A C -0.1738(6) -0.3476(11) 0.1172(11) 0.051(3) Uani 1 2 d S . .
H1 H -0.1907 -0.3815 0.0033 0.061 Uiso 0.50 2 calc SPR A 1
N2 N -0.2216(6) -0.4433(12) 0.2500 0.064(4) Uani 1 4 d S . .
N3 N -0.2151(8) -0.4303(16) -0.0286(16) 0.053(5) Uani 0.50 2 d SP B 2
H3A H -0.1920 -0.3839 -0.1268 0.063 Uiso 0.50 2 calc SPR B 2
H3B H -0.2649 -0.5299 -0.0243 0.063 Uiso 0.50 2 calc SPR B 2

loop_
_atom_site_aniso_label
_atom_site_aniso_U_11
_atom_site_aniso_U_22
_atom_site_aniso_U_33
_atom_site_aniso_U_23
_atom_site_aniso_U_13
_atom_site_aniso_U_12
Co1 0.0239(9) 0.0239(9) 0.0134(10) 0.000 0.000 0.0120(4)
Co2 0.0182(11) 0.0182(11) 0.0252(17) 0.000 0.000 0.0091(5)
Cl1 0.040(3) 0.040(3) 0.021(3) 0.000 0.000 0.0201(13)
N1 0.034(3) 0.022(3) 0.021(3) -0.002(3) -0.0011(13) 0.0108(16)
C1A 0.066(5) 0.029(5) 0.047(5) -0.024(4) -0.012(2) 0.014(3)
N2 0.072(8) 0.004(5) 0.093(9) 0.000 0.000 0.002(2)
N3 0.094(11) 0.014(7) 0.023(7) 0.001(6) 0.000(3) 0.007(3)

loop_
_atom_type_symbol
_atom_type_description
_atom_type_scat_dispersion_real
_atom_type_scat_dispersion_imag
_atom_type_scat_source
C C 0.0033 0.0016 'International Tables Vol C Tables 4.2.6.8 and 6.1.1.4'
H H 0.0000 0.0000 'International Tables Vol C Tables 4.2.6.8 and 6.1.1.4'
Cl Cl 0.1484 0.1585 'International Tables Vol C Tables 4.2.6.8 and 6.1.1.4'
Co Co 0.3494 0.9721 'International Tables Vol C Tables 4.2.6.8 and 6.1.1.4'
N N 0.0061 0.0033 'International Tables Vol C Tables 4.2.6.8 and 6.1.1.4'

loop_
_geom_angle_atom_site_label_1
_geom_angle_atom_site_label_2
_geom_angle_atom_site_label_3
_geom_angle
_geom_angle_site_symmetry_1
_geom_angle_site_symmetry_3
_geom_angle_publ_flag
N1 Co1 N1 180 16 4 ?
N1 Co1 N1 89.3(2) 16 20 ?
N1 Co1 N1 90.7(2) 4 20 ?
N1 Co1 N1 90.7(2) 16 8 ?
N1 Co1 N1 89.3(2) 4 8 ?
N1 Co1 N1 180 20 8 ?
N1 Co1 N1 89.3(2) 16 . ?
N1 Co1 N1 90.7(2) 4 . ?
N1 Co1 N1 89.3(2) 20 . ?
N1 Co1 N1 90.7(2) 8 . ?
N1 Co1 N1 90.7(2) 16 13 ?
N1 Co1 N1 89.3(2) 4 13 ?
N1 Co1 N1 90.7(2) 20 13 ?
N1 Co1 N1 89.3(2) 8 13 ?
N1 Co1 N1 180 . 13 ?
Co2 Co2 N2 70.17(13) 14_556 7_545 ?
Co2 Co2 N2 70.17(13) 14_556 . ?
N2 Co2 N2 109.11(13) 7_545 . ?
Co2 Co2 N2 70.17(13) 14_556 3_445 ?
N2 Co2 N2 109.11(13) 7_545 3_445 ?
N2 Co2 N2 109.11(13) . 3_445 ?
Co2 Co2 Cl1 180 14_556 . ?
N2 Co2 Cl1 109.83(13) 7_545 . ?
N2 Co2 Cl1 109.83(13) . . ?
N2 Co2 Cl1 109.83(13) 3_445 . ?
Cl1 Cl1 Co2 180 14 . ?
C1A N1 N1 104.7(5) . 14_556 ?
C1A N1 Co1 129.6(5) . . ?
N1 N1 Co1 125.72(15) 14_556 . ?
N1 C1A N2 114.1(8) . . ?
N1 C1A N3 136.9(10) . . ?
N2 C1A N3 109.0(9) . . ?
N1 C1A H1 123.0 . . ?
N2 C1A H1 123.0 . . ?
C1A N2 C1A 102.6(10) 14_556 . ?
C1A N2 Co2 148.5(6) 14_556 . ?
C1A N2 Co2 108.9(4) . . ?
C1A N2 Co2 108.9(4) 14_556 14_556 ?
C1A N2 Co2 148.5(6) . 14_556 ?
C1A N3 H3A 120.0 . . ?
C1A N3 H3B 120.0 . . ?
H3A N3 H3B 120.0 . . ?

loop_
_geom_bond_atom_site_label_1
_geom_bond_atom_site_label_2
_geom_bond_distance
_geom_bond_site_symmetry_2
_geom_bond_publ_flag
Co1 N1 2.126(6) 16 ?
Co1 N1 2.126(6) 4 ?
Co1 N1 2.126(6) 20 ?
Co1 N1 2.126(6) 8 ?
Co1 N1 2.126(6) . ?
Co1 N1 2.126(6) 13 ?
Co2 Co2 1.390(7) 14_556 ?
Co2 N2 2.049(10) 7_545 ?
Co2 N2 2.049(10) . ?
Co2 N2 2.049(10) 3_445 ?
Co2 Cl1 2.289(7) . ?
Cl1 Cl1 1.784(12) 14 ?
N1 C1A 1.317(10) . ?
N1 N1 1.393(10) 14_556 ?
C1A N2 1.320(11) . ?
C1A N3 1.337(14) . ?
C1A H1 0.9300 . ?
N2 C1A 1.320(11) 14_556 ?
N2 Co2 2.049(10) 14_556 ?
N3 H3A 0.8600 . ?
N3 H3B 0.8600 . ?
